data_4069285
loop_
_publ_author_name
'Burlakov, Vladimir V.'
'Beweries, Torsten'
'Bogdanov, Vyacheslav S.'
'Arndt, Perdita'
'Baumann, Wolfgang'
'Petrovskii, Pavel V.'
'Spannenberg, Anke'
'Lyssenko, Konstantin A.'
'Shur, Vladimir B.'
'Rosenthal, Uwe'

_publ_section_title
;
 Synthesis and Isolation of Di-n-butylhafnocene and Its Application as a
 Versatile Starting Material for the Synthesis of New Hafnacycles
;
_journal_issue 9
_journal_name_full Organometallics
_journal_page_first 2864
_journal_paper_doi 10.1021/om900122w
_journal_volume 28
_journal_year 2009
_chemical_formula_sum 'C30 H46 Hf Si4'
_chemical_formula_weight 697.52
_chemical_name_systematic
; 
 ? 
;
_space_group_IT_number 61
_symmetry_cell_setting orthorhombic
_symmetry_space_group_name_Hall '-P 2ac 2ab'
_symmetry_space_group_name_H-M 'P b c a'
_atom_sites_solution_hydrogens geom
_atom_sites_solution_primary direct
_atom_sites_solution_secondary difmap
_audit_creation_method SHELXL-97
_cell_angle_alpha 90.00
_cell_angle_beta 90.00
_cell_angle_gamma 90.00
_cell_formula_units_Z 8
_cell_length_a 11.12668(15)
_cell_length_b 19.9661(4)
_cell_length_c 30.5895(4)
_cell_measurement_reflns_used 71326
_cell_measurement_temperature 200(2)
_cell_measurement_theta_max 27.23
_cell_measurement_theta_min 1.68
_cell_volume 6795.65(19)
_computing_data_collection STOE-X-AREA
_computing_molecular_graphics XP
_computing_structure_refinement 'SHELXL-97 (Sheldrick, 1997)'
_computing_structure_solution 'SHELXS-97 (Sheldrick, 1990)'
_diffrn_ambient_temperature 200(2)
_diffrn_measured_fraction_theta_full 1.000
_diffrn_measured_fraction_theta_max 1.000
_diffrn_measurement_device_type 'STOE IPDS II'
_diffrn_radiation_monochromator graphite
_diffrn_radiation_source 'fine-focus sealed tube'
_diffrn_radiation_type MoK\a
_diffrn_radiation_wavelength 0.71073
_diffrn_reflns_av_R_equivalents 0.0357
_diffrn_reflns_av_sigmaI/netI 0.0182
_diffrn_reflns_limit_h_max 13
_diffrn_reflns_limit_h_min -13
_diffrn_reflns_limit_k_max 24
_diffrn_reflns_limit_k_min -24
_diffrn_reflns_limit_l_max 37
_diffrn_reflns_limit_l_min -37
_diffrn_reflns_number 90282
_diffrn_reflns_theta_full 26.00
_diffrn_reflns_theta_max 26.00
_diffrn_reflns_theta_min 2.04
_exptl_absorpt_coefficient_mu 3.227
_exptl_absorpt_correction_T_max 0.5177
_exptl_absorpt_correction_T_min 0.3643
_exptl_absorpt_correction_type numerical
_exptl_crystal_colour yellow
_exptl_crystal_density_diffrn 1.364
_exptl_crystal_density_method 'not measured'
_exptl_crystal_description prism
_exptl_crystal_F_000 2832
_exptl_crystal_size_max 0.40
_exptl_crystal_size_mid 0.36
_exptl_crystal_size_min 0.28
_refine_diff_density_max 0.437
_refine_diff_density_min -0.798
_refine_diff_density_rms 0.074
_refine_ls_extinction_method none
_refine_ls_goodness_of_fit_ref 0.925
_refine_ls_hydrogen_treatment constr
_refine_ls_matrix_type full
_refine_ls_number_parameters 308
_refine_ls_number_reflns 6674
_refine_ls_number_restraints 0
_refine_ls_restrained_S_all 0.925
_refine_ls_R_factor_all 0.0298
_refine_ls_R_factor_gt 0.0195
_refine_ls_shift/su_max 0.004
_refine_ls_shift/su_mean 0.000
_refine_ls_structure_factor_coef Fsqd
_refine_ls_weighting_details 'calc w=1/[\s^2^(Fo^2^)+(0.0293P)^2^+0.0000P] where P=(Fo^2^+2Fc^2^)/3'
_refine_ls_weighting_scheme calc
_refine_ls_wR_factor_gt 0.0429
_refine_ls_wR_factor_ref 0.0446
_reflns_number_gt 5230
_reflns_number_total 6674
_reflns_threshold_expression >2sigma(I)
_cod_data_source_file om900122w_si_003.cif
_cod_data_source_block ks849
_cod_original_sg_symbol_H-M Pbca
_cod_database_code 4069285

loop_
_symmetry_equiv_pos_as_xyz
'x, y, z'
'-x+1/2, -y, z+1/2'
'-x, y+1/2, -z+1/2'
'x+1/2, -y+1/2, -z'
'-x, -y, -z'
'x-1/2, y, -z-1/2'
'x, -y-1/2, z-1/2'
'-x-1/2, y-1/2, z'

loop_
_atom_site_label
_atom_site_type_symbol
_atom_site_fract_x
_atom_site_fract_y
_atom_site_fract_z
_atom_site_U_iso_or_equiv
_atom_site_adp_type
_atom_site_occupancy
_atom_site_symmetry_multiplicity
_atom_site_calc_flag
_atom_site_refinement_flags
_atom_site_disorder_assembly
_atom_site_disorder_group
C1 C 0.0706(2) 0.56946(11) 0.84890(8) 0.0284(5) Uani 1 1 d . A .
C2 C 0.1463(2) 0.52703(11) 0.87075(8) 0.0285(5) Uani 1 1 d . . .
C3 C 0.0879(2) 0.46648(12) 0.89010(7) 0.0288(5) Uani 1 1 d . . .
C4 C -0.0339(2) 0.45445(11) 0.88808(7) 0.0285(5) Uani 1 1 d . A .
C5 C 0.0996(2) 0.63017(12) 0.82790(8) 0.0313(5) Uani 1 1 d . . .
C6 C 0.1068(2) 0.68334(13) 0.80917(8) 0.0388(6) Uani 1 1 d . . .
C7 C -0.0058(3) 0.81692(15) 0.79225(10) 0.0516(8) Uani 1 1 d . . .
H7A H -0.0767 0.7944 0.7803 0.077 Uiso 1 1 calc R . .
H7B H 0.0048 0.8603 0.7778 0.077 Uiso 1 1 calc R . .
H7C H -0.0166 0.8239 0.8237 0.077 Uiso 1 1 calc R . .
C8 C 0.1501(4) 0.74688(16) 0.72322(9) 0.0619(9) Uani 1 1 d . . .
H8A H 0.2187 0.7167 0.7192 0.093 Uiso 1 1 calc R . .
H8B H 0.1652 0.7890 0.7077 0.093 Uiso 1 1 calc R . .
H8C H 0.0774 0.7258 0.7115 0.093 Uiso 1 1 calc R . .
C9 C 0.2641(3) 0.80667(15) 0.80518(10) 0.0497(7) Uani 1 1 d . . .
H9A H 0.2510 0.8171 0.8361 0.074 Uiso 1 1 calc R . .
H9B H 0.2787 0.8482 0.7890 0.074 Uiso 1 1 calc R . .
H9C H 0.3340 0.7771 0.8023 0.074 Uiso 1 1 calc R . .
C10 C 0.3657(3) 0.62254(16) 0.85486(13) 0.0622(9) Uani 1 1 d . . .
H10A H 0.3216 0.6598 0.8681 0.093 Uiso 1 1 calc R . .
H10B H 0.3515 0.6222 0.8232 0.093 Uiso 1 1 calc R . .
H10C H 0.4519 0.6279 0.8605 0.093 Uiso 1 1 calc R . .
C11 C 0.4013(3) 0.47357(15) 0.85222(10) 0.0489(7) Uani 1 1 d . . .
H11A H 0.3829 0.4726 0.8209 0.073 Uiso 1 1 calc R . .
H11B H 0.3801 0.4304 0.8654 0.073 Uiso 1 1 calc R . .
H11C H 0.4873 0.4820 0.8563 0.073 Uiso 1 1 calc R . .
C12 C 0.3446(3) 0.54602(17) 0.93897(10) 0.0581(8) Uani 1 1 d . . .
H12A H 0.4317 0.5459 0.9437 0.087 Uiso 1 1 calc R . .
H12B H 0.3087 0.5072 0.9536 0.087 Uiso 1 1 calc R . .
H12C H 0.3101 0.5872 0.9510 0.087 Uiso 1 1 calc R . .
C13 C 0.1658(2) 0.41954(12) 0.91245(8) 0.0311(5) Uani 1 1 d . . .
C14 C 0.2275(2) 0.37896(13) 0.93112(8) 0.0361(6) Uani 1 1 d . . .
C15 C 0.4042(3) 0.26662(18) 0.92162(10) 0.0625(10) Uani 1 1 d . . .
H15A H 0.3494 0.2385 0.9045 0.094 Uiso 1 1 calc R . .
H15B H 0.4610 0.2381 0.9376 0.094 Uiso 1 1 calc R . .
H15C H 0.4485 0.2964 0.9019 0.094 Uiso 1 1 calc R . .
C16 C 0.4229(3) 0.3620(2) 0.99711(12) 0.0726(11) Uani 1 1 d . . .
H16A H 0.4755 0.3906 0.9794 0.109 Uiso 1 1 calc R . .
H16B H 0.4717 0.3294 1.0132 0.109 Uiso 1 1 calc R . .
H16C H 0.3778 0.3897 1.0178 0.109 Uiso 1 1 calc R . .
C17 C 0.2123(4) 0.2650(2) 0.99342(14) 0.0768(12) Uani 1 1 d . . .
H17A H 0.1640 0.2939 1.0125 0.115 Uiso 1 1 calc R . .
H17B H 0.2584 0.2334 1.0113 0.115 Uiso 1 1 calc R . .
H17C H 0.1591 0.2401 0.9737 0.115 Uiso 1 1 calc R . .
C18 C -0.0465(3) 0.29905(14) 0.89687(10) 0.0555(8) Uani 1 1 d . A .
H18A H -0.0617 0.2957 0.8654 0.083 Uiso 1 1 calc R . .
H18B H -0.0887 0.2629 0.9121 0.083 Uiso 1 1 calc R . .
H18C H 0.0400 0.2953 0.9024 0.083 Uiso 1 1 calc R . .
C19 C -0.0731(3) 0.39028(17) 0.97761(9) 0.0526(7) Uani 1 1 d . A .
H19A H -0.1002 0.3497 0.9927 0.079 Uiso 1 1 calc R . .
H19B H -0.1174 0.4291 0.9889 0.079 Uiso 1 1 calc R . .
H19C H 0.0131 0.3967 0.9827 0.079 Uiso 1 1 calc R . .
C20 C -0.2687(3) 0.3813(2) 0.90908(14) 0.0813(13) Uani 1 1 d . A .
H20A H -0.2866 0.3809 0.8777 0.122 Uiso 1 1 calc R . .
H20B H -0.3034 0.4215 0.9224 0.122 Uiso 1 1 calc R . .
H20C H -0.3033 0.3413 0.9228 0.122 Uiso 1 1 calc R . .
C21 C -0.1134(3) 0.61460(16) 0.91340(10) 0.0514(7) Uani 1 1 d . A .
H21 H -0.0375 0.6235 0.9264 0.062 Uiso 1 1 calc R . .
C22 C -0.1912(3) 0.56326(16) 0.92507(9) 0.0487(7) Uani 1 1 d . A .
H22 H -0.1787 0.5313 0.9476 0.058 Uiso 1 1 calc R . .
C23 C -0.2918(3) 0.56708(16) 0.89749(10) 0.0490(7) Uani 1 1 d . A .
H23 H -0.3591 0.5378 0.8975 0.059 Uiso 1 1 calc R . .
C24 C -0.2745(3) 0.62210(16) 0.86998(10) 0.0505(8) Uani 1 1 d . A .
H24 H -0.3291 0.6372 0.8483 0.061 Uiso 1 1 calc R . .
C25 C -0.1654(3) 0.65064(15) 0.87950(11) 0.0542(8) Uani 1 1 d . . .
H25 H -0.1313 0.6885 0.8653 0.065 Uiso 1 1 calc R . .
C26A C -0.2526(4) 0.4789(3) 0.79607(12) 0.0387(13) Uiso 0.593(9) 1 d PG A 1
H26A H -0.3289 0.4633 0.8056 0.046 Uiso 0.593(9) 1 calc PR A 1
C27A C -0.1436(5) 0.44241(19) 0.79756(13) 0.0396(14) Uiso 0.593(9) 1 d PG A 1
H27A H -0.1339 0.3981 0.8082 0.048 Uiso 0.593(9) 1 calc PR A 1
C28A C -0.0515(3) 0.4836(3) 0.78032(13) 0.0424(14) Uiso 0.593(9) 1 d PG A 1
H28A H 0.0308 0.4718 0.7774 0.051 Uiso 0.593(9) 1 calc PR A 1
C29A C -0.1037(5) 0.5456(2) 0.76819(12) 0.0409(14) Uiso 0.593(9) 1 d PG A 1
H29A H -0.0625 0.5826 0.7557 0.049 Uiso 0.593(9) 1 calc PR A 1
C30A C -0.2279(4) 0.5426(2) 0.77792(13) 0.0386(13) Uiso 0.593(9) 1 d PG A 1
H30A H -0.2848 0.5774 0.7731 0.046 Uiso 0.593(9) 1 calc PR A 1
C26B C -0.0641(5) 0.5125(4) 0.77380(19) 0.0354(18) Uiso 0.407(9) 1 d PG A 2
H26B H 0.0152 0.5236 0.7648 0.043 Uiso 0.407(9) 1 calc PR A 2
C27B C -0.1008(7) 0.4517(3) 0.7906(2) 0.0382(19) Uiso 0.407(9) 1 d PG A 2
H27B H -0.0512 0.4136 0.7952 0.046 Uiso 0.407(9) 1 calc PR A 2
C28B C -0.2220(7) 0.4560(4) 0.7996(2) 0.052(2) Uiso 0.407(9) 1 d PG A 2
H28B H -0.2707 0.4213 0.8114 0.062 Uiso 0.407(9) 1 calc PR A 2
C29B C -0.2603(6) 0.5194(4) 0.7883(2) 0.059(2) Uiso 0.407(9) 1 d PG A 2
H29B H -0.3399 0.5361 0.7911 0.071 Uiso 0.407(9) 1 calc PR A 2
C30B C -0.1627(9) 0.5543(3) 0.77240(19) 0.045(2) Uiso 0.407(9) 1 d PG A 2
H30B H -0.1632 0.5993 0.7622 0.054 Uiso 0.407(9) 1 calc PR A 2
Hf1 Hf -0.121736(8) 0.536218(4) 0.850246(3) 0.02673(4) Uani 1 1 d . . .
Si1 Si 0.12922(8) 0.76430(3) 0.78278(2) 0.03634(16) Uani 1 1 d . . .
Si2 Si 0.31267(6) 0.54177(4) 0.87905(2) 0.03512(15) Uani 1 1 d . . .
Si3 Si 0.31670(7) 0.31714(4) 0.96091(2) 0.03818(17) Uani 1 1 d . . .
Si4 Si -0.10175(6) 0.38145(4) 0.91730(2) 0.03933(18) Uani 1 1 d . . .

loop_
_atom_site_aniso_label
_atom_site_aniso_U_11
_atom_site_aniso_U_22
_atom_site_aniso_U_33
_atom_site_aniso_U_23
_atom_site_aniso_U_13
_atom_site_aniso_U_12
C1 0.0254(12) 0.0263(11) 0.0333(12) 0.0003(10) 0.0029(10) -0.0038(10)
C2 0.0225(12) 0.0276(12) 0.0354(12) 0.0003(9) 0.0024(9) 0.0003(10)
C3 0.0273(12) 0.0262(11) 0.0328(12) 0.0033(10) 0.0002(9) 0.0018(10)
C4 0.0305(13) 0.0250(12) 0.0302(11) 0.0041(9) -0.0024(9) -0.0004(10)
C5 0.0261(14) 0.0310(12) 0.0369(13) -0.0005(10) 0.0006(10) -0.0022(10)
C6 0.0422(16) 0.0328(13) 0.0413(13) 0.0057(11) -0.0002(12) -0.0032(12)
C7 0.056(2) 0.0403(16) 0.0586(18) 0.0045(14) -0.0128(15) 0.0005(15)
C8 0.096(3) 0.0498(18) 0.0402(15) 0.0015(13) 0.0006(17) -0.0074(18)
C9 0.0504(19) 0.0467(17) 0.0519(17) 0.0006(13) 0.0071(14) -0.0112(14)
C10 0.0312(15) 0.0463(17) 0.109(3) 0.0150(17) -0.0019(18) -0.0094(14)
C11 0.0320(15) 0.0491(17) 0.0656(19) -0.0042(14) 0.0098(13) 0.0019(12)
C12 0.0490(19) 0.066(2) 0.0589(19) -0.0177(16) -0.0085(14) -0.0090(16)
C13 0.0266(13) 0.0297(12) 0.0372(12) 0.0017(10) -0.0003(10) -0.0031(10)
C14 0.0310(14) 0.0336(14) 0.0438(14) 0.0035(11) -0.0026(11) 0.0014(11)
C15 0.073(2) 0.064(2) 0.0504(17) -0.0120(15) -0.0065(16) 0.0335(18)
C16 0.061(2) 0.092(3) 0.065(2) -0.029(2) -0.0258(18) 0.029(2)
C17 0.071(3) 0.070(2) 0.089(3) 0.043(2) 0.013(2) 0.022(2)
C18 0.072(2) 0.0356(15) 0.0585(18) 0.0053(13) -0.0113(16) -0.0184(16)
C19 0.0513(18) 0.0585(19) 0.0479(16) 0.0150(15) 0.0102(14) -0.0022(16)
C20 0.0383(19) 0.084(3) 0.122(3) 0.056(2) -0.013(2) -0.0272(19)
C21 0.0402(17) 0.0567(18) 0.0573(17) -0.0242(15) 0.0023(14) 0.0043(15)
C22 0.0528(19) 0.0562(18) 0.0371(14) -0.0024(13) 0.0062(13) 0.0164(15)
C23 0.0296(15) 0.0585(18) 0.0588(18) -0.0069(15) 0.0126(13) -0.0029(14)
C24 0.0385(17) 0.059(2) 0.0539(17) 0.0029(14) 0.0010(13) 0.0221(15)
C25 0.056(2) 0.0359(15) 0.071(2) -0.0059(14) 0.0204(16) 0.0078(14)
Hf1 0.02332(5) 0.02742(5) 0.02945(5) 0.00131(4) -0.00282(4) 0.00009(4)
Si1 0.0478(4) 0.0274(3) 0.0337(3) 0.0051(3) -0.0006(3) -0.0045(3)
Si2 0.0216(3) 0.0326(4) 0.0511(4) -0.0017(3) 0.0009(3) -0.0023(3)
Si3 0.0374(4) 0.0409(4) 0.0362(4) 0.0026(3) -0.0045(3) 0.0142(3)
Si4 0.0323(4) 0.0385(4) 0.0471(4) 0.0161(3) -0.0052(3) -0.0099(3)

loop_
_atom_type_symbol
_atom_type_description
_atom_type_scat_dispersion_real
_atom_type_scat_dispersion_imag
_atom_type_scat_source
C C 0.0033 0.0016 'International Tables Vol C Tables 4.2.6.8 and 6.1.1.4'
H H 0.0000 0.0000 'International Tables Vol C Tables 4.2.6.8 and 6.1.1.4'
Si Si 0.0817 0.0704 'International Tables Vol C Tables 4.2.6.8 and 6.1.1.4'
Hf Hf -0.5830 6.1852 'International Tables Vol C Tables 4.2.6.8 and 6.1.1.4'

loop_
_geom_angle_atom_site_label_1
_geom_angle_atom_site_label_2
_geom_angle_atom_site_label_3
_geom_angle
C2 C1 C5 127.8(2)
C2 C1 Hf1 113.31(16)
C5 C1 Hf1 118.83(17)
C1 C2 C3 115.2(2)
C1 C2 Si2 124.87(18)
C3 C2 Si2 119.89(17)
C4 C3 C13 119.8(2)
C4 C3 C2 123.4(2)
C13 C3 C2 116.7(2)
C3 C4 Si4 120.78(17)
C3 C4 Hf1 109.09(16)
Si4 C4 Hf1 130.02(13)
C6 C5 C1 170.5(3)
C5 C6 Si1 175.5(2)
C14 C13 C3 177.8(3)
C13 C14 Si3 177.9(2)
C22 C21 C25 108.4(3)
C22 C21 Hf1 73.26(16)
C25 C21 Hf1 74.37(17)
C21 C22 C23 107.6(3)
C21 C22 Hf1 74.25(16)
C23 C22 Hf1 72.87(16)
C24 C23 C22 107.1(3)
C24 C23 Hf1 74.73(16)
C22 C23 Hf1 74.09(16)
C25 C24 C23 108.7(3)
C25 C24 Hf1 74.55(16)
C23 C24 Hf1 72.47(16)
C24 C25 C21 108.2(3)
C24 C25 Hf1 73.53(17)
C21 C25 Hf1 73.31(16)
C27A C26A C30A 108.0
C27A C26A Hf1 73.36(13)
C30A C26A Hf1 74.56(13)
C26A C27A C28A 108.0
C26A C27A Hf1 73.53(13)
C28A C27A Hf1 74.48(13)
C29A C28A C27A 108.0
C29A C28A Hf1 74.34(13)
C27A C28A Hf1 72.57(14)
C28A C29A C30A 108.0
C28A C29A Hf1 72.99(13)
C30A C29A Hf1 73.14(13)
C29A C30A C26A 108.0
C29A C30A Hf1 74.21(13)
C26A C30A Hf1 72.53(14)
C27B C26B C30B 108.0
C27B C26B Hf1 74.9(2)
C30B C26B Hf1 73.0(2)
C26B C27B C28B 108.0
C26B C27B Hf1 72.9(2)
C28B C27B Hf1 73.8(2)
C29B C28B C27B 108.0
C29B C28B Hf1 72.7(2)
C27B C28B Hf1 74.1(2)
C28B C29B C30B 108.0
C28B C29B Hf1 75.0(2)
C30B C29B Hf1 73.2(2)
C29B C30B C26B 108.0
C29B C30B Hf1 74.3(2)
C26B C30B Hf1 74.5(2)
C4 Hf1 C1 78.91(9)
C4 Hf1 C30B 133.99(18)
C1 Hf1 C30B 96.7(2)
C4 Hf1 C23 102.47(10)
C1 Hf1 C23 132.18(9)
C30B Hf1 C23 113.0(2)
C4 Hf1 C29B 125.0(2)
C1 Hf1 C29B 128.6(2)
C30B Hf1 C29B 32.59(12)
C23 Hf1 C29B 90.25(18)
C4 Hf1 C26B 103.7(2)
C1 Hf1 C26B 77.96(14)
C30B Hf1 C26B 32.55(12)
C23 Hf1 C26B 143.50(17)
C29B Hf1 C26B 53.77(19)
C4 Hf1 C22 79.42(9)
C1 Hf1 C22 104.52(10)
C30B Hf1 C22 143.9(2)
C23 Hf1 C22 33.05(10)
C29B Hf1 C22 123.01(18)
C26B Hf1 C22 176.40(19)
C4 Hf1 C27A 80.06(11)
C1 Hf1 C27A 107.76(15)
C30B Hf1 C27A 57.49(13)
C23 Hf1 C27A 119.67(16)
C29B Hf1 C27A 48.49(14)
C26B Hf1 C27A 42.81(12)
C22 Hf1 C27A 137.23(15)
C4 Hf1 C26A 105.43(14)
C1 Hf1 C26A 133.13(11)
C30B Hf1 C26A 46.48(13)
C23 Hf1 C26A 93.23(12)
C29B Hf1 C26A 19.71(14)
C26B Hf1 C26A 55.44(13)
C22 Hf1 C26A 122.27(12)
C27A Hf1 C26A 33.11(8)
C4 Hf1 C21 92.36(10)
C1 Hf1 C21 78.02(9)
C30B Hf1 C21 131.95(16)
C23 Hf1 C21 54.19(10)
C29B Hf1 C21 134.87(17)
C26B Hf1 C21 147.77(18)
C22 Hf1 C21 32.49(10)
C27A Hf1 C21 169.17(14)
C26A Hf1 C21 146.02(13)
C4 Hf1 C24 132.74(9)
C1 Hf1 C24 116.90(10)
C30B Hf1 C24 90.4(2)
C23 Hf1 C24 32.80(10)
C29B Hf1 C24 81.55(17)
C26B Hf1 C24 122.6(2)
C22 Hf1 C24 53.99(10)
C27A Hf1 C24 127.61(14)
C26A Hf1 C24 94.53(14)
C21 Hf1 C24 53.39(10)
C4 Hf1 C28B 92.8(2)
C1 Hf1 C28B 127.33(19)
C30B Hf1 C28B 53.67(19)
C23 Hf1 C28B 100.5(2)
C29B Hf1 C28B 32.30(12)
C26B Hf1 C28B 53.45(19)
C22 Hf1 C28B 125.12(17)
C27A Hf1 C28B 21.21(14)
C26A Hf1 C28B 13.37(14)
C21 Hf1 C28B 154.7(2)
C24 Hf1 C28B 106.7(2)
C6 Si1 C9 110.59(13)
C6 Si1 C7 108.78(14)
C9 Si1 C7 109.83(14)
C6 Si1 C8 106.46(13)
C9 Si1 C8 110.14(16)
C7 Si1 C8 110.98(16)
C12 Si2 C10 106.80(16)
C12 Si2 C11 111.29(15)
C10 Si2 C11 106.72(15)
C12 Si2 C2 108.95(13)
C10 Si2 C2 112.96(13)
C11 Si2 C2 110.09(12)
C14 Si3 C15 109.31(13)
C14 Si3 C17 107.87(14)
C15 Si3 C17 111.94(19)
C14 Si3 C16 108.58(15)
C15 Si3 C16 108.50(17)
C17 Si3 C16 110.6(2)
C18 Si4 C4 113.24(13)
C18 Si4 C20 106.26(18)
C4 Si4 C20 109.74(13)
C18 Si4 C19 110.84(15)
C4 Si4 C19 109.13(13)
C20 Si4 C19 107.44(18)

loop_
_geom_bond_atom_site_label_1
_geom_bond_atom_site_label_2
_geom_bond_distance
C1 C2 1.369(3)
C1 C5 1.410(3)
C1 Hf1 2.240(2)
C2 C3 1.495(3)
C2 Si2 1.891(2)
C3 C4 1.378(3)
C3 C13 1.448(3)
C4 Si4 1.869(2)
C4 Hf1 2.227(2)
C5 C6 1.209(4)
C6 Si1 1.824(3)
C7 Si1 1.856(3)
C8 Si1 1.869(3)
C9 Si1 1.854(3)
C10 Si2 1.870(3)
C11 Si2 1.871(3)
C12 Si2 1.869(3)
C13 C14 1.205(3)
C14 Si3 1.827(3)
C15 Si3 1.846(3)
C16 Si3 1.850(3)
C17 Si3 1.850(4)
C18 Si4 1.864(3)
C19 Si4 1.880(3)
C20 Si4 1.874(3)
C21 C22 1.388(5)
C21 C25 1.389(5)
C21 Hf1 2.488(3)
C22 C23 1.404(4)
C22 Hf1 2.475(3)
C23 C24 1.397(4)
C23 Hf1 2.460(3)
C24 C25 1.372(4)
C24 Hf1 2.488(3)
C25 Hf1 2.501(3)
C26A C27A 1.415(4)
C26A C30A 1.416(4)
C26A Hf1 2.485(4)
C27A C28A 1.416(4)
C27A Hf1 2.483(4)
C28A C29A 1.415(4)
C28A Hf1 2.508(4)
C29A C30A 1.415(4)
C29A Hf1 2.525(4)
C30A Hf1 2.511(4)
C26B C27B 1.380(5)
C26B C30B 1.380(5)
C26B Hf1 2.471(5)
C27B C28B 1.380(5)
C27B Hf1 2.496(6)
C28B C29B 1.380(5)
C28B Hf1 2.493(6)
C29B C30B 1.380(5)
C29B Hf1 2.465(6)
C30B Hf1 2.451(6)
